data_7702688
loop_
_publ_author_name
'Jung, Stefan'
'Ilg, Kerstin'
'Brandt, Carsten D.'
'Wolf, Justin'
'Werner, Helmut'

_publ_section_title
;
 A series of ruthenium(ii) complexes containing the bulky, functionalized
 trialkylphosphines tBu2PCH2XC6H5 as ligands
;
_journal_issue 3
_journal_name_full 'Journal of the Chemical Society, Dalton Transactions'
_journal_page_first 318
_journal_paper_doi 10.1039/b106243n
_journal_year 2002
_chemical_formula_sum 'C18 H30 Cl F6 N P2 Ru'
_chemical_formula_weight 572.89
_space_group_IT_number 14
_space_group_name_Hall '-P 2ybc'
_space_group_name_H-M_alt 'P 1 21/c 1'
_symmetry_cell_setting monoclinic
_symmetry_Int_Tables_number 14
_symmetry_space_group_name_H-M 'P 1 21/c 1'
_atom_sites_solution_hydrogens geom
_atom_sites_solution_primary direct
_atom_sites_solution_secondary difmap
_audit_creation_method SHELXL-97
_cell_angle_alpha 90.00
_cell_angle_beta 90.24(3)
_cell_angle_gamma 90.00
_cell_formula_units_Z 4
_cell_length_a 11.204(2)
_cell_length_b 12.920(3)
_cell_length_c 15.626(3)
_cell_measurement_reflns_used 5000
_cell_measurement_temperature 173(2)
_cell_measurement_theta_max 25.04
_cell_measurement_theta_min 2.41
_cell_volume 2261.9(8)
_computing_cell_refinement 'IPDS (Stoe)'
_computing_data_collection 'IPDS (Stoe)'
_computing_data_reduction 'IPDS (Stoe)'
_computing_molecular_graphics 'ZORTEP (Zsolnai)'
_computing_structure_refinement 'SHELXL-97 (Sheldrick, 1997)'
_computing_structure_solution 'SHELXS-97 (Sheldrick, 1990)'
_diffrn_ambient_temperature 173(2)
_diffrn_measured_fraction_theta_full 0.997
_diffrn_measured_fraction_theta_max 0.997
_diffrn_measurement_device_type 'IPDS (STOE)'
_diffrn_measurement_method phi-scans
_diffrn_radiation_monochromator graphite
_diffrn_radiation_source 'fine-focus sealed tube'
_diffrn_radiation_type MoK\a
_diffrn_radiation_wavelength 0.71073
_diffrn_reflns_av_R_equivalents 0.0401
_diffrn_reflns_av_sigmaI/netI 0.0250
_diffrn_reflns_limit_h_max 13
_diffrn_reflns_limit_h_min -13
_diffrn_reflns_limit_k_max 15
_diffrn_reflns_limit_k_min -15
_diffrn_reflns_limit_l_max 18
_diffrn_reflns_limit_l_min -18
_diffrn_reflns_number 23880
_diffrn_reflns_theta_full 25.04
_diffrn_reflns_theta_max 25.04
_diffrn_reflns_theta_min 2.41
_diffrn_standards_decay_% 0
_diffrn_standards_interval_count 0
_diffrn_standards_number 0
_exptl_absorpt_coefficient_mu 1.007
_exptl_absorpt_correction_type none
_exptl_crystal_colour orange
_exptl_crystal_density_diffrn 1.682
_exptl_crystal_density_method 'not measured'
_exptl_crystal_description prism
_exptl_crystal_F_000 1160
_exptl_crystal_size_max 0.21
_exptl_crystal_size_mid 0.20
_exptl_crystal_size_min 0.14
_refine_diff_density_max 0.030
_refine_diff_density_min -0.029
_refine_diff_density_rms 0.003
_refine_ls_extinction_method none
_refine_ls_goodness_of_fit_ref 0.883
_refine_ls_hydrogen_treatment mixed
_refine_ls_matrix_type full
_refine_ls_number_parameters 305
_refine_ls_number_reflns 4006
_refine_ls_number_restraints 0
_refine_ls_restrained_S_all 0.883
_refine_ls_R_factor_all 0.0430
_refine_ls_R_factor_gt 0.0353
_refine_ls_shift/su_max 0.018
_refine_ls_shift/su_mean 0.000
_refine_ls_structure_factor_coef Fsqd
_refine_ls_weighting_details 'calc w=1/[\s^2^(Fo^2^)+(0.0507P)^2^+0.0128P] where P=(Fo^2^+2Fc^2^)/3'
_refine_ls_weighting_scheme calc
_refine_ls_wR_factor_gt 0.0871
_refine_ls_wR_factor_ref 0.0968
_reflns_number_gt 3518
_reflns_number_total 4006
_reflns_threshold_expression >2sigma(I)
_cod_data_source_file b106243n.txt
_cod_data_source_block sj4ki
_cod_original_sg_symbol_H-M P21/c
_cod_database_code 7702688

loop_
_symmetry_equiv_pos_as_xyz
'x, y, z'
'-x, y+1/2, -z+1/2'
'-x, -y, -z'
'x, -y-1/2, z-1/2'

loop_
_atom_site_label
_atom_site_type_symbol
_atom_site_fract_x
_atom_site_fract_y
_atom_site_fract_z
_atom_site_U_iso_or_equiv
_atom_site_adp_type
_atom_site_occupancy
_atom_site_symmetry_multiplicity
_atom_site_calc_flag
_atom_site_refinement_flags
_atom_site_disorder_assembly
_atom_site_disorder_group
Ru Ru 0.66592(3) 0.74110(3) 0.13420(2) 0.0518(6) Uani 1 1 d . . .
P1 P 0.77267(11) 0.89483(9) 0.17360(7) 0.0514(6) Uani 1 1 d . . .
P2 P 0.18988(12) 0.68993(11) -0.00230(8) 0.0610(6) Uani 1 1 d . . .
F1 F 0.1390(5) 0.7136(4) 0.0897(3) 0.1103(15) Uani 1 1 d . A .
F2 F 0.2377(5) 0.6640(4) -0.0949(3) 0.1188(17) Uani 1 1 d . A .
F3 F 0.2784(14) 0.6035(12) 0.0333(12) 0.074(3) Uani 0.69(6) 1 d P A 1
F4 F 0.0973(15) 0.7720(19) -0.0367(17) 0.103(5) Uani 0.69(6) 1 d P A 1
F5 F 0.2843(19) 0.786(2) 0.0064(12) 0.092(5) Uani 0.69(6) 1 d P A 1
F6 F 0.0998(16) 0.5978(12) -0.0152(12) 0.096(4) Uani 0.69(6) 1 d P A 1
F3^ F 0.289(4) 0.631(5) 0.052(4) 0.109(13) Uani 0.31(6) 1 d P A 2
F4^ F 0.098(4) 0.764(4) -0.053(3) 0.099(11) Uani 0.31(6) 1 d P A 2
F5^ F 0.285(4) 0.767(5) 0.005(3) 0.098(12) Uani 0.31(6) 1 d P A 2
F6^ F 0.087(3) 0.608(3) 0.003(4) 0.111(11) Uani 0.31(6) 1 d P A 2
Cl Cl 0.67318(12) 0.66856(9) 0.27693(8) 0.0635(6) Uani 1 1 d . . .
N N 0.5028(4) 0.7983(3) 0.1696(3) 0.0575(10) Uani 1 1 d . . .
C1 C 0.7434(5) 0.7763(4) 0.0110(3) 0.0638(13) Uani 1 1 d . . .
C2 C 0.8172(5) 0.6993(4) 0.0522(3) 0.0643(13) Uani 1 1 d . . .
H2 H 0.9005 0.7110 0.0585 0.077 Uiso 1 1 calc R . .
C3 C 0.7670(5) 0.6084(4) 0.0825(4) 0.0662(14) Uani 1 1 d . . .
H3 H 0.8153 0.5607 0.1133 0.079 Uiso 1 1 calc R . .
C4 C 0.6446(5) 0.5856(4) 0.0683(4) 0.0690(14) Uani 1 1 d . . .
H4 H 0.6121 0.5218 0.0876 0.083 Uiso 1 1 calc R . .
C5 C 0.5725(5) 0.6568(5) 0.0260(3) 0.0668(14) Uani 1 1 d . . .
H5 H 0.4909 0.6412 0.0153 0.080 Uiso 1 1 calc R . .
C6 C 0.6209(5) 0.7531(4) -0.0015(3) 0.0633(13) Uani 1 1 d . . .
H6 H 0.5704 0.8025 -0.0285 0.076 Uiso 1 1 calc R . .
C7 C 0.7936(6) 0.8824(5) -0.0073(3) 0.0723(15) Uani 1 1 d . . .
H7A H 0.7286 0.9292 -0.0261 0.087 Uiso 1 1 calc R . .
H7B H 0.8527 0.8777 -0.0541 0.087 Uiso 1 1 calc R . .
C8 C 0.8539(5) 0.9265(4) 0.0737(3) 0.0661(13) Uani 1 1 d . . .
H8A H 0.8597 1.0027 0.0682 0.079 Uiso 1 1 calc R . .
H8B H 0.9361 0.8988 0.0779 0.079 Uiso 1 1 calc R . .
C10 C 0.4100(5) 0.8305(4) 0.1848(3) 0.0582(12) Uani 1 1 d . . .
C11 C 0.2961(5) 0.8774(4) 0.2045(4) 0.0680(14) Uani 1 1 d . . .
H11A H 0.2688 0.8530 0.2605 0.102 Uiso 1 1 calc R . .
H11B H 0.2376 0.8581 0.1605 0.102 Uiso 1 1 calc R . .
H11C H 0.3049 0.9529 0.2057 0.102 Uiso 1 1 calc R . .
C20 C 0.8962(4) 0.8841(4) 0.2561(3) 0.0578(12) Uani 1 1 d . . .
C21 C 0.6762(5) 1.0098(4) 0.1964(3) 0.0606(12) Uani 1 1 d . . .
C22 C 0.9585(5) 0.7790(4) 0.2437(4) 0.0661(14) Uani 1 1 d . . .
H22A H 1.0221 0.7712 0.2865 0.099 Uiso 1 1 calc R . .
H22B H 0.9929 0.7758 0.1862 0.099 Uiso 1 1 calc R . .
H22C H 0.9002 0.7231 0.2505 0.099 Uiso 1 1 calc R . .
C23 C 0.8464(5) 0.8894(4) 0.3472(3) 0.0622(12) Uani 1 1 d . . .
H23A H 0.7782 0.8423 0.3522 0.093 Uiso 1 1 calc R . .
H23B H 0.8206 0.9603 0.3595 0.093 Uiso 1 1 calc R . .
H23C H 0.9086 0.8689 0.3881 0.093 Uiso 1 1 calc R . .
C24 C 0.9918(5) 0.9699(5) 0.2462(4) 0.0724(15) Uani 1 1 d . . .
H24A H 0.9555 1.0376 0.2571 0.109 Uiso 1 1 calc R . .
H24B H 1.0238 0.9683 0.1880 0.109 Uiso 1 1 calc R . .
H24C H 1.0566 0.9580 0.2874 0.109 Uiso 1 1 calc R . .
C25 C 0.5977(5) 0.9906(4) 0.2761(3) 0.0648(13) Uani 1 1 d . . .
H25A H 0.5234 1.0300 0.2708 0.097 Uiso 1 1 calc R . .
H25B H 0.6409 1.0129 0.3276 0.097 Uiso 1 1 calc R . .
H25C H 0.5792 0.9166 0.2805 0.097 Uiso 1 1 calc R . .
C26 C 0.7466(5) 1.1105(3) 0.2118(3) 0.0749(15) Uani 1 1 d . . .
H26A H 0.8014 1.1221 0.1640 0.112 Uiso 1 1 calc R . .
H26B H 0.7923 1.1046 0.2652 0.112 Uiso 1 1 calc R . .
H26C H 0.6909 1.1687 0.2160 0.112 Uiso 1 1 calc R . .
C27 C 0.5972(5) 1.0274(3) 0.1155(3) 0.0695(14) Uani 1 1 d R . .
H27A H 0.5416 1.0845 0.1260 0.104 Uiso 1 1 calc R . .
H27B H 0.5521 0.9642 0.1029 0.104 Uiso 1 1 calc R . .
H27C H 0.6483 1.0445 0.0667 0.104 Uiso 1 1 calc R . .

loop_
_atom_site_aniso_label
_atom_site_aniso_U_11
_atom_site_aniso_U_22
_atom_site_aniso_U_33
_atom_site_aniso_U_23
_atom_site_aniso_U_13
_atom_site_aniso_U_12
Ru 0.0480(6) 0.0532(6) 0.0541(6) -0.00327(15) -0.00082(15) 0.00208(15)
P1 0.0518(8) 0.0501(8) 0.0525(8) -0.0003(5) 0.0003(5) -0.0003(5)
P2 0.0589(9) 0.0652(9) 0.0588(9) -0.0002(5) -0.0006(6) 0.0038(6)
F1 0.126(4) 0.124(3) 0.081(2) -0.016(2) 0.035(2) -0.009(3)
F2 0.177(5) 0.109(3) 0.071(2) -0.002(2) 0.026(3) 0.023(3)
F3 0.056(6) 0.073(5) 0.093(6) 0.014(4) 0.000(5) 0.005(4)
F4 0.077(7) 0.085(7) 0.145(12) 0.018(8) 0.002(7) 0.020(6)
F5 0.092(8) 0.087(11) 0.096(7) 0.005(5) 0.005(6) -0.031(6)
F6 0.103(10) 0.073(5) 0.112(7) -0.021(6) -0.026(6) -0.009(5)
F3^ 0.076(11) 0.13(3) 0.12(2) 0.07(2) -0.034(13) -0.027(16)
F4^ 0.12(2) 0.083(15) 0.090(13) 0.013(9) -0.065(16) 0.009(13)
F5^ 0.076(15) 0.061(13) 0.16(3) 0.015(10) -0.033(15) -0.008(10)
F6^ 0.043(10) 0.12(2) 0.17(3) 0.066(18) 0.006(13) -0.011(10)
Cl 0.0688(9) 0.0590(8) 0.0627(8) 0.0066(5) -0.0029(6) -0.0077(5)
N 0.054(2) 0.059(2) 0.059(2) -0.0026(17) -0.0016(18) 0.0001(18)
C1 0.067(3) 0.074(3) 0.051(2) -0.010(2) 0.000(2) 0.006(2)
C2 0.057(3) 0.076(3) 0.060(3) -0.013(2) 0.000(2) 0.007(2)
C3 0.064(3) 0.064(3) 0.071(3) -0.011(2) -0.004(2) 0.013(2)
C4 0.073(3) 0.058(3) 0.076(3) -0.018(2) -0.001(3) -0.003(2)
C5 0.057(3) 0.078(3) 0.066(3) -0.016(2) -0.002(2) -0.003(2)
C6 0.062(3) 0.074(3) 0.054(3) -0.008(2) -0.005(2) 0.009(2)
C7 0.085(4) 0.078(3) 0.055(3) 0.000(2) 0.013(2) -0.008(3)
C8 0.070(3) 0.069(3) 0.059(3) 0.001(2) 0.004(2) -0.009(2)
C10 0.058(3) 0.058(3) 0.059(3) -0.003(2) -0.002(2) 0.002(2)
C11 0.055(3) 0.064(3) 0.085(3) -0.010(3) 0.007(2) 0.005(2)
C20 0.051(3) 0.058(3) 0.065(3) -0.003(2) -0.002(2) -0.001(2)
C21 0.065(3) 0.051(2) 0.066(3) -0.0015(19) -0.004(2) 0.006(2)
C22 0.052(3) 0.073(3) 0.074(3) -0.006(2) -0.006(2) 0.008(2)
C23 0.061(3) 0.070(3) 0.056(3) -0.002(2) -0.005(2) 0.003(2)
C24 0.059(3) 0.080(4) 0.078(3) -0.004(3) -0.005(2) -0.012(3)
C25 0.061(3) 0.066(3) 0.068(3) -0.011(2) -0.001(2) 0.007(2)
C26 0.089(4) 0.053(3) 0.083(4) -0.003(2) -0.004(3) -0.001(3)
C27 0.075(3) 0.064(3) 0.069(3) 0.008(2) -0.008(3) 0.010(2)

loop_
_atom_type_symbol
_atom_type_description
_atom_type_scat_dispersion_real
_atom_type_scat_dispersion_imag
_atom_type_scat_source
C C 0.0033 0.0016 'International Tables Vol C Tables 4.2.6.8 and 6.1.1.4'
H H 0.0000 0.0000 'International Tables Vol C Tables 4.2.6.8 and 6.1.1.4'
N N 0.0061 0.0033 'International Tables Vol C Tables 4.2.6.8 and 6.1.1.4'
F F 0.0171 0.0103 'International Tables Vol C Tables 4.2.6.8 and 6.1.1.4'
P P 0.1023 0.0942 'International Tables Vol C Tables 4.2.6.8 and 6.1.1.4'
Cl Cl 0.1484 0.1585 'International Tables Vol C Tables 4.2.6.8 and 6.1.1.4'
Ru Ru -1.2594 0.8363 'International Tables Vol C Tables 4.2.6.8 and 6.1.1.4'

loop_
_geom_angle_atom_site_label_1
_geom_angle_atom_site_label_2
_geom_angle_atom_site_label_3
_geom_angle
N Ru C1 121.73(19)
N Ru C6 91.95(18)
C1 Ru C6 38.1(2)
N Ru C2 159.60(18)
C1 Ru C2 38.7(2)
C6 Ru C2 68.1(2)
N Ru C3 146.89(19)
C1 Ru C3 68.3(2)
C6 Ru C3 79.5(2)
C2 Ru C3 36.7(2)
N Ru C5 88.01(18)
C1 Ru C5 67.8(2)
C6 Ru C5 37.3(2)
C2 Ru C5 78.5(2)
C3 Ru C5 65.8(2)
N Ru C4 110.46(19)
C1 Ru C4 79.9(2)
C6 Ru C4 66.4(2)
C2 Ru C4 66.3(2)
C3 Ru C4 36.9(2)
C5 Ru C4 35.7(2)
N Ru P1 94.38(12)
C1 Ru P1 81.53(15)
C6 Ru P1 107.66(15)
C2 Ru P1 88.16(15)
C3 Ru P1 118.72(15)
C5 Ru P1 144.98(16)
C4 Ru P1 154.31(15)
N Ru Cl 85.26(12)
C1 Ru Cl 152.80(15)
C6 Ru Cl 158.34(15)
C2 Ru Cl 114.80(15)
C3 Ru Cl 91.20(16)
C5 Ru Cl 121.03(16)
C4 Ru Cl 94.49(16)
P1 Ru Cl 93.98(5)
C8 P1 C21 105.7(2)
C8 P1 C20 103.3(2)
C21 P1 C20 110.5(2)
C8 P1 Ru 102.28(17)
C21 P1 Ru 114.72(17)
C20 P1 Ru 118.47(16)
F5^ P2 F6^ 173(3)
F5^ P2 F6 173(2)
F6^ P2 F6 13(2)
F5^ P2 F4 93(2)
F6^ P2 F4 89.3(17)
F6 P2 F4 92.5(12)
F5^ P2 F1 94(2)
F6^ P2 F1 79(2)
F6 P2 F1 91.7(7)
F4 P2 F1 86.6(10)
F5^ P2 F2 88(2)
F6^ P2 F2 99(2)
F6 P2 F2 86.7(7)
F4 P2 F2 93.2(10)
F1 P2 F2 178.4(3)
F5^ P2 F3^ 77(3)
F6^ P2 F3^ 99(2)
F6 P2 F3^ 99(2)
F4 P2 F3^ 164(2)
F1 P2 F3^ 82(2)
F2 P2 F3^ 98(2)
F5^ P2 F3 90(2)
F6^ P2 F3 88.1(16)
F6 P2 F3 85.0(10)
F4 P2 F3 177.4(10)
F1 P2 F3 92.6(6)
F2 P2 F3 87.6(6)
F3^ P2 F3 17(3)
F5^ P2 F4^ 96(2)
F6^ P2 F4^ 87(2)
F6 P2 F4^ 88.6(19)
F4 P2 F4^ 10(2)
F1 P2 F4^ 95.8(17)
F2 P2 F4^ 83.9(17)
F3^ P2 F4^ 173(3)
F3 P2 F4^ 169.6(17)
F5^ P2 F5 6(3)
F6^ P2 F5 170(2)
F6 P2 F5 177.4(9)
F4 P2 F5 86.8(13)
F1 P2 F5 90.8(7)
F2 P2 F5 90.8(7)
F3^ P2 F5 83(3)
F3 P2 F5 95.7(12)
F4^ P2 F5 90.4(19)
C10 N Ru 176.3(4)
C6 C1 C2 117.9(5)
C6 C1 C7 121.8(5)
C2 C1 C7 119.8(5)
C6 C1 Ru 71.7(3)
C2 C1 Ru 71.9(3)
C7 C1 Ru 120.8(3)
C3 C2 C1 120.3(5)
C3 C2 Ru 72.2(3)
C1 C2 Ru 69.4(3)
C2 C3 C4 121.0(5)
C2 C3 Ru 71.2(3)
C4 C3 Ru 73.9(3)
C5 C4 C3 119.8(5)
C5 C4 Ru 71.9(3)
C3 C4 Ru 69.2(3)
C4 C5 C6 120.0(5)
C4 C5 Ru 72.4(3)
C6 C5 Ru 68.2(3)
C1 C6 C5 120.9(5)
C1 C6 Ru 70.2(3)
C5 C6 Ru 74.5(3)
C1 C7 C8 110.0(4)
C7 C8 P1 113.2(4)
N C10 C11 176.5(5)
C23 C20 C22 108.9(4)
C23 C20 C24 108.4(4)
C22 C20 C24 107.7(4)
C23 C20 P1 111.2(3)
C22 C20 P1 108.0(3)
C24 C20 P1 112.5(4)
C26 C21 C25 107.6(4)
C26 C21 C27 107.0(4)
C25 C21 C27 110.8(4)
C26 C21 P1 113.8(4)
C25 C21 P1 110.9(3)
C27 C21 P1 106.7(3)

loop_
_geom_bond_atom_site_label_1
_geom_bond_atom_site_label_2
_geom_bond_distance
Ru N 2.050(4)
Ru C1 2.163(5)
Ru C6 2.183(5)
Ru C2 2.196(5)
Ru C3 2.209(5)
Ru C5 2.265(5)
Ru C4 2.270(5)
Ru P1 2.3976(13)
Ru Cl 2.4201(13)
P1 C8 1.856(5)
P1 C21 1.872(5)
P1 C20 1.893(5)
P2 F5^ 1.46(5)
P2 F6^ 1.57(3)
P2 F6 1.574(14)
P2 F4 1.576(18)
P2 F1 1.578(4)
P2 F2 1.580(4)
P2 F3^ 1.59(4)
P2 F3 1.591(16)
P2 F4^ 1.61(4)
P2 F5 1.63(3)
N C10 1.146(6)
C1 C6 1.417(8)
C1 C2 1.443(8)
C1 C7 1.509(8)
C2 C3 1.386(8)
C3 C4 1.420(8)
C4 C5 1.390(8)
C5 C6 1.425(8)
C7 C8 1.542(8)
C10 C11 1.446(7)
C20 C23 1.531(7)
C20 C22 1.540(7)
C20 C24 1.550(7)
C21 C26 1.539(6)
C21 C25 1.548(7)
C21 C27 1.556(6)

loop_
_geom_torsion_atom_site_label_1
_geom_torsion_atom_site_label_2
_geom_torsion_atom_site_label_3
_geom_torsion_atom_site_label_4
_geom_torsion
N Ru P1 C8 -126.0(2)
C1 Ru P1 C8 -4.5(2)
C6 Ru P1 C8 -32.5(2)
C2 Ru P1 C8 33.7(2)
C3 Ru P1 C8 54.9(3)
C5 Ru P1 C8 -33.2(3)
C4 Ru P1 C8 39.5(4)
Cl Ru P1 C8 148.5(2)
N Ru P1 C21 -12.1(2)
C1 Ru P1 C21 109.4(2)
C6 Ru P1 C21 81.4(2)
C2 Ru P1 C21 147.6(2)
C3 Ru P1 C21 168.8(2)
C5 Ru P1 C21 80.7(3)
C4 Ru P1 C21 153.4(4)
Cl Ru P1 C21 -97.62(18)
N Ru P1 C20 121.4(2)
C1 Ru P1 C20 -117.2(2)
C6 Ru P1 C20 -145.2(2)
C2 Ru P1 C20 -78.9(2)
C3 Ru P1 C20 -57.7(3)
C5 Ru P1 C20 -145.9(3)
C4 Ru P1 C20 -73.2(4)
Cl Ru P1 C20 35.82(19)
C1 Ru N C10 27(6)
C6 Ru N C10 2(6)
C2 Ru N C10 13(7)
C3 Ru N C10 -72(6)
C5 Ru N C10 -35(6)
C4 Ru N C10 -63(6)
P1 Ru N C10 110(6)
Cl Ru N C10 -156(6)
N Ru C1 C6 -43.5(4)
C2 Ru C1 C6 128.8(5)
C3 Ru C1 C6 100.9(3)
C5 Ru C1 C6 29.2(3)
C4 Ru C1 C6 64.4(3)
P1 Ru C1 C6 -133.5(3)
Cl Ru C1 C6 144.4(3)
N Ru C1 C2 -172.4(3)
C6 Ru C1 C2 -128.8(5)
C3 Ru C1 C2 -27.9(3)
C5 Ru C1 C2 -99.6(3)
C4 Ru C1 C2 -64.5(3)
P1 Ru C1 C2 97.7(3)
Cl Ru C1 C2 15.5(5)
N Ru C1 C7 73.2(5)
C6 Ru C1 C7 116.7(6)
C2 Ru C1 C7 -114.4(6)
C3 Ru C1 C7 -142.3(5)
C5 Ru C1 C7 146.0(5)
C4 Ru C1 C7 -178.9(5)
P1 Ru C1 C7 -16.7(4)
Cl Ru C1 C7 -98.9(5)
C6 C1 C2 C3 -3.6(7)
C7 C1 C2 C3 168.9(5)
Ru C1 C2 C3 53.3(4)
C6 C1 C2 Ru -56.9(4)
C7 C1 C2 Ru 115.7(4)
N Ru C2 C3 -114.4(5)
C1 Ru C2 C3 -133.3(5)
C6 Ru C2 C3 -102.1(4)
C5 Ru C2 C3 -64.6(3)
C4 Ru C2 C3 -29.3(3)
P1 Ru C2 C3 148.0(3)
Cl Ru C2 C3 54.4(3)
N Ru C2 C1 18.9(7)
C6 Ru C2 C1 31.2(3)
C3 Ru C2 C1 133.3(5)
C5 Ru C2 C1 68.7(3)
C4 Ru C2 C1 104.0(4)
P1 Ru C2 C1 -78.7(3)
Cl Ru C2 C1 -172.2(3)
C1 C2 C3 C4 4.7(8)
Ru C2 C3 C4 56.8(4)
C1 C2 C3 Ru -52.0(4)
N Ru C3 C2 144.5(3)
C1 Ru C3 C2 29.3(3)
C6 Ru C3 C2 67.3(3)
C5 Ru C3 C2 103.8(4)
C4 Ru C3 C2 131.7(5)
P1 Ru C3 C2 -37.2(4)
Cl Ru C3 C2 -132.4(3)
N Ru C3 C4 12.7(5)
C1 Ru C3 C4 -102.4(4)
C6 Ru C3 C4 -64.5(4)
C2 Ru C3 C4 -131.7(5)
C5 Ru C3 C4 -27.9(3)
P1 Ru C3 C4 -168.9(3)
Cl Ru C3 C4 95.9(3)
C2 C3 C4 C5 -2.3(8)
Ru C3 C4 C5 53.2(5)
C2 C3 C4 Ru -55.5(4)
N Ru C4 C5 54.4(4)
C1 Ru C4 C5 -65.9(4)
C6 Ru C4 C5 -28.5(3)
C2 Ru C4 C5 -103.9(4)
C3 Ru C4 C5 -133.0(5)
P1 Ru C4 C5 -110.1(4)
Cl Ru C4 C5 141.0(3)
N Ru C4 C3 -172.6(3)
C1 Ru C4 C3 67.1(4)
C6 Ru C4 C3 104.5(4)
C2 Ru C4 C3 29.1(3)
C5 Ru C4 C3 133.0(5)
P1 Ru C4 C3 22.9(6)
Cl Ru C4 C3 -86.0(3)
C3 C4 C5 C6 -1.2(8)
Ru C4 C5 C6 50.7(4)
C3 C4 C5 Ru -51.9(4)
N Ru C5 C4 -130.4(4)
C1 Ru C5 C4 104.0(4)
C6 Ru C5 C4 133.8(5)
C2 Ru C5 C4 65.1(4)
C3 Ru C5 C4 28.8(3)
P1 Ru C5 C4 134.8(3)
Cl Ru C5 C4 -47.1(4)
N Ru C5 C6 95.8(3)
C1 Ru C5 C6 -29.8(3)
C2 Ru C5 C6 -68.7(3)
C3 Ru C5 C6 -105.0(4)
C4 Ru C5 C6 -133.8(5)
P1 Ru C5 C6 1.0(4)
Cl Ru C5 C6 179.1(3)
C2 C1 C6 C5 0.1(7)
C7 C1 C6 C5 -172.3(5)
Ru C1 C6 C5 -56.9(4)
C2 C1 C6 Ru 57.0(4)
C7 C1 C6 Ru -115.4(5)
C4 C5 C6 C1 2.3(8)
Ru C5 C6 C1 54.9(4)
C4 C5 C6 Ru -52.6(5)
N Ru C6 C1 144.1(3)
C2 Ru C6 C1 -31.6(3)
C3 Ru C6 C1 -68.1(3)
C5 Ru C6 C1 -131.7(5)
C4 Ru C6 C1 -104.4(4)
P1 Ru C6 C1 48.9(3)
Cl Ru C6 C1 -133.8(4)
N Ru C6 C5 -84.1(3)
C1 Ru C6 C5 131.7(5)
C2 Ru C6 C5 100.1(3)
C3 Ru C6 C5 63.6(3)
C4 Ru C6 C5 27.4(3)
P1 Ru C6 C5 -179.4(3)
Cl Ru C6 C5 -2.1(6)
C6 C1 C7 C8 122.7(6)
C2 C1 C7 C8 -49.5(7)
Ru C1 C7 C8 36.2(6)
C1 C7 C8 P1 -38.1(6)
C21 P1 C8 C7 -95.9(4)
C20 P1 C8 C7 148.0(4)
Ru P1 C8 C7 24.5(4)
Ru N C10 C11 -98(10)
C8 P1 C20 C23 163.5(4)
C21 P1 C20 C23 50.9(4)
Ru P1 C20 C23 -84.4(4)
C8 P1 C20 C22 -77.1(4)
C21 P1 C20 C22 170.3(3)
Ru P1 C20 C22 35.0(4)
C8 P1 C20 C24 41.7(4)
C21 P1 C20 C24 -71.0(4)
Ru P1 C20 C24 153.8(3)
C8 P1 C21 C26 -61.7(4)
C20 P1 C21 C26 49.3(4)
Ru P1 C21 C26 -173.6(3)
C8 P1 C21 C25 176.8(4)
C20 P1 C21 C25 -72.1(4)
Ru P1 C21 C25 64.9(4)
C8 P1 C21 C27 56.1(4)
C20 P1 C21 C27 167.2(3)
Ru P1 C21 C27 -55.8(4)
